data_4133701
loop_
_publ_author_name
'Keilwerth, Martin'
'Hohenberger, Johannes'
'Heinemann, Frank W.'
'Sutter, J\"org'
'Scheurer, Andreas'
'Fang, Huayi'
'Bill, Eckhard'
'Neese, Frank'
'Ye, Shengfa'
'Meyer, Karsten'

_publ_section_title
;
 A Series of Iron Nitrosyl Complexes {Fe-NO}<sup>6-9</sup> and a Fleeting
 {Fe-NO}<sup>10</sup> Intermediate en Route to a Metalacyclic Iron
 Nitrosoalkane.
;
_journal_issue 43
_journal_name_full 'Journal of the American Chemical Society'
_journal_page_first 17217
_journal_page_last 17235
_journal_paper_doi 10.1021/jacs.9b08053
_journal_volume 141
_journal_year 2019
_chemical_formula_moiety 'C44 H54 Fe N8, 2(B F4), 2.73(C2 H3 N)'
_chemical_formula_sum 'C49.46 H62.18 B2 F8 Fe N10.73'
_chemical_formula_weight 1036.43
_space_group_crystal_system monoclinic
_space_group_IT_number 9
_space_group_name_Hall 'C -2yc'
_space_group_name_H-M_alt 'C 1 c 1'
_atom_sites_solution_hydrogens geom
_audit_creation_date 2018-03-19
_audit_creation_method
;
Olex2 1.2
(compiled 2017.08.10 svn.r3458 for OlexSys, GUI svn.r5381)
;
_cell_angle_alpha 90
_cell_angle_beta 105.217(3)
_cell_angle_gamma 90
_cell_formula_units_Z 4
_cell_length_a 19.2667(9)
_cell_length_b 11.2967(6)
_cell_length_c 24.8121(12)
_cell_measurement_reflns_used 9443
_cell_measurement_temperature 100(2)
_cell_measurement_theta_max 28.58
_cell_measurement_theta_min 2.19
_cell_volume 5211.0(5)
_computing_cell_refinement 'Bruker SAINT'
_computing_data_collection 'Bruker APEX3'
_computing_data_reduction 'Bruker SAINT'
_computing_molecular_graphics 'SHELXTL 6.12 (Bruker AXS, 2002)'
_computing_publication_material 'Olex2 (Dolomanov et al., 2009)'
_computing_structure_refinement 'SHELXL-2016/6 (Sheldrick, 2015)'
_computing_structure_solution 'SHELXTL 6.12 (Bruker AXS, 2002)'
_diffrn_ambient_temperature 100(2)
_diffrn_detector_area_resol_mean 83.33
_diffrn_measured_fraction_theta_full 0.999
_diffrn_measured_fraction_theta_max 0.999
_diffrn_measurement_device_type 'Bruker Smart APEX II'
_diffrn_measurement_method '\f and \w scans'
_diffrn_radiation_monochromator 'curved graphite'
_diffrn_radiation_source 'fine-focus sealed tube'
_diffrn_radiation_type MoK\a
_diffrn_radiation_wavelength 0.71073
_diffrn_reflns_av_R_equivalents 0.0335
_diffrn_reflns_av_unetI/netI 0.0350
_diffrn_reflns_Laue_measured_fraction_full 0.999
_diffrn_reflns_Laue_measured_fraction_max 0.999
_diffrn_reflns_limit_h_max 25
_diffrn_reflns_limit_h_min -25
_diffrn_reflns_limit_k_max 14
_diffrn_reflns_limit_k_min -14
_diffrn_reflns_limit_l_max 32
_diffrn_reflns_limit_l_min -32
_diffrn_reflns_number 70739
_diffrn_reflns_point_group_measured_fraction_full 0.999
_diffrn_reflns_point_group_measured_fraction_max 0.999
_diffrn_reflns_theta_full 25.242
_diffrn_reflns_theta_max 27.877
_diffrn_reflns_theta_min 2.110
_diffrn_standards_number 0
_exptl_absorpt_coefficient_mu 0.363
_exptl_absorpt_correction_T_max 0.7458
_exptl_absorpt_correction_T_min 0.6536
_exptl_absorpt_correction_type multi-scan
_exptl_absorpt_process_details
;
SADABS-2014/5 (Bruker,2014/5) was used for absorption correction.
wR2(int) was 0.0643 before and 0.0582 after correction.
The Ratio of minimum to maximum transmission is 0.8764.
The \l/2 correction factor is Not present.
;
_exptl_crystal_colour colorless
_exptl_crystal_density_diffrn 1.321
_exptl_crystal_description block
_exptl_crystal_F_000 2168
_exptl_crystal_size_max 0.36
_exptl_crystal_size_mid 0.32
_exptl_crystal_size_min 0.22
_refine_diff_density_max 0.601
_refine_diff_density_min -0.397
_refine_diff_density_rms 0.071
_refine_ls_abs_structure_details
;
 Refined as an inversion twin.
;
_refine_ls_abs_structure_Flack 0.053(19)
_refine_ls_extinction_method none
_refine_ls_goodness_of_fit_ref 1.056
_refine_ls_hydrogen_treatment constr
_refine_ls_matrix_type full
_refine_ls_number_parameters 711
_refine_ls_number_reflns 12308
_refine_ls_number_restraints 43
_refine_ls_restrained_S_all 1.056
_refine_ls_R_factor_all 0.0558
_refine_ls_R_factor_gt 0.0488
_refine_ls_shift/su_max 0.000
_refine_ls_shift/su_mean 0.000
_refine_ls_structure_factor_coef Fsqd
_refine_ls_weighting_details 'w=1/[\s^2^(Fo^2^)+(0.0713P)^2^+9.2100P] where P=(Fo^2^+2Fc^2^)/3'
_refine_ls_weighting_scheme calc
_refine_ls_wR_factor_gt 0.1299
_refine_ls_wR_factor_ref 0.1335
_reflns_Friedel_coverage 0.999
_reflns_Friedel_fraction_full 0.999
_reflns_Friedel_fraction_max 0.999
_reflns_number_gt 11099
_reflns_number_total 12308
_reflns_threshold_expression 'I > 2\s(I)'
_cod_data_source_file ja9b08053_si_002.cif
_cod_data_source_block mk1701
_cod_database_code 4133701
_shelx_shelxl_version_number 2016/6
_shelx_space_group_comment
;
The symmetry employed for this shelxl refinement is uniquely defined
by the following loop, which should always be used as a source of
symmetry information in preference to the above space-group names.
They are only intended as comments.
;
_shelx_estimated_absorpt_t_max 0.924
_shelx_estimated_absorpt_t_min 0.880
_olex2_refinement_description
;
1. Twinned data refinement
 Scales: 0.947(19)
 0.053(19)
2. Fixed Uiso
 At 1.2 times of:
  All C(H) groups, All C(H,H) groups
 At 1.5 times of:
  All C(H,H,H) groups
3. Uiso/Uaniso restraints and constraints
F31 \\sim F32 \\sim F33 \\sim F34: within 2A with sigma of 0.005 and sigma for
terminal atoms of 0.01
Uanis(B3) \\sim Ueq, Uanis(F31) \\sim Ueq, Uanis(F32) \\sim Ueq, Uanis(F33)
\\sim Ueq, Uanis(F34) \\sim Ueq: with sigma of 0.005 and sigma for terminal
atoms of 0.01
4. Same fragment restrains
{B1, F11, F12, F13, F14} sigma for 1-2: 0.02, 1-3: 0.04
as
{B3, F31, F32, F33, F34}
5. Others
 1*[Sof(B1)+Sof(F11)+Sof(F12)+Sof(F13)+Sof(F14)]+1*[Sof(B2)+Sof(F21)+Sof(F22)+
 Sof(F23)+Sof(F24)]+1*[Sof(N200)+Sof(C201)+Sof(C202)+Sof(H20A)+Sof(H20B)+
 Sof(H20C)+Sof(N300)+Sof(C301)+Sof(C302)+Sof(H30A)+Sof(H30B)+Sof(H30C)+Sof(B3)+
 Sof(F31)+Sof(F32)+Sof(F33)+Sof(F34)]=2 with esd of 0.001
 Sof(B1)=Sof(F11)=Sof(F12)=Sof(F13)=Sof(F14)=FVAR(1)
 Sof(B2)=Sof(F21)=Sof(F22)=Sof(F23)=Sof(F24)=FVAR(2)
 Sof(N200)=Sof(C201)=Sof(C202)=Sof(H20A)=Sof(H20B)=Sof(H20C)=Sof(N300)=
 Sof(C301)=Sof(C302)=Sof(H30A)=Sof(H30B)=Sof(H30C)=1-FVAR(3)
 Sof(B3)=Sof(F31)=Sof(F32)=Sof(F33)=Sof(F34)=FVAR(3)
6.a Secondary CH2 refined with riding coordinates:
 C1(H1A,H1B), C2(H2A,H2B), C6(H6A,H6B), C7(H7A,H7B), C11(H11A,H11B), C12(H12A,
 H12B)
6.b Aromatic/amide H refined with riding coordinates:
 C4(H4), C5(H5), C9(H9), C10(H10), C14(H14), C15(H15), C18(H18), C20(H20),
 C27(H27), C29(H29), C36(H36), C38(H38)
6.c Idealised Me refined as rotating group:
 C22(H22A,H22B,H22C), C23(H23A,H23B,H23C), C24(H24A,H24B,H24C), C31(H31A,H31B,
 H31C), C32(H32A,H32B,H32C), C33(H33A,H33B,H33C), C40(H40A,H40B,H40C), C41(H41A,
 H41B,H41C), C42(H42A,H42B,H42C), C44(H44A,H44B,H44C), C102(H10A,H10B,H10C),
 C202(H20A,H20B,H20C), C302(H30A,H30B,H30C)
;
_olex2_submission_special_instructions 'No special instructions were received'

loop_
_space_group_symop_operation_xyz
'x, y, z'
'x, -y, z+1/2'
'x+1/2, y+1/2, z'
'x+1/2, -y+1/2, z+1/2'

loop_
_atom_site_label
_atom_site_type_symbol
_atom_site_fract_x
_atom_site_fract_y
_atom_site_fract_z
_atom_site_U_iso_or_equiv
_atom_site_adp_type
_atom_site_occupancy
_atom_site_site_symmetry_order
_atom_site_calc_flag
_atom_site_refinement_flags_posn
_atom_site_refinement_flags_adp
_atom_site_refinement_flags_occupancy
_atom_site_disorder_assembly
_atom_site_disorder_group
Fe1 Fe 0.51217(3) 0.24878(5) 0.49304(3) 0.01463(13) Uani 1 1 d . . . . .
N1 N 0.4765(2) 0.2532(3) 0.38669(16) 0.0173(8) Uani 1 1 d . . . . .
N2 N 0.35875(18) 0.1510(3) 0.44335(14) 0.0187(7) Uani 1 1 d . . . . .
N3 N 0.35903(19) 0.2378(3) 0.51976(15) 0.0197(7) Uani 1 1 d . . . . .
N4 N 0.61655(19) 0.1005(3) 0.44528(14) 0.0187(7) Uani 1 1 d . . . . .
N5 N 0.60999(18) 0.0161(3) 0.52028(14) 0.0187(7) Uani 1 1 d . . . . .
N6 N 0.51206(18) 0.5023(3) 0.44781(14) 0.0189(7) Uani 1 1 d . . . . .
N7 N 0.59639(18) 0.4946(3) 0.52306(14) 0.0169(7) Uani 1 1 d . . . . .
N8 N 0.5436(2) 0.2463(3) 0.58467(17) 0.0186(8) Uani 1 1 d . . . . .
C1 C 0.4007(2) 0.2134(4) 0.36243(16) 0.0203(8) Uani 1 1 d . . . . .
H1A H 0.394896 0.189676 0.323089 0.024 Uiso 1 1 calc R . . . .
H1B H 0.367913 0.280816 0.362576 0.024 Uiso 1 1 calc R . . . .
C2 C 0.3791(2) 0.1109(4) 0.39379(17) 0.0217(8) Uani 1 1 d . . . . .
H2A H 0.338068 0.068559 0.368830 0.026 Uiso 1 1 calc R . . . .
H2B H 0.419749 0.054711 0.404986 0.026 Uiso 1 1 calc R . . . .
C3 C 0.4017(2) 0.2142(4) 0.48544(16) 0.0171(8) Uani 1 1 d . . . . .
C4 C 0.2903(2) 0.1360(4) 0.4509(2) 0.0260(9) Uani 1 1 d . . . . .
H4 H 0.251093 0.095184 0.426819 0.031 Uiso 1 1 calc R . . . .
C5 C 0.2905(2) 0.1903(4) 0.49890(19) 0.0241(9) Uani 1 1 d . . . . .
H5 H 0.251417 0.195517 0.515520 0.029 Uiso 1 1 calc R . . . .
C6 C 0.5232(2) 0.1735(4) 0.36320(16) 0.0208(8) Uani 1 1 d . . . . .
H6A H 0.519090 0.196304 0.323956 0.025 Uiso 1 1 calc R . . . .
H6B H 0.505729 0.091124 0.363220 0.025 Uiso 1 1 calc R . . . .
C7 C 0.6025(2) 0.1783(4) 0.39600(17) 0.0196(8) Uani 1 1 d . . . . .
H7A H 0.632915 0.153554 0.371466 0.024 Uiso 1 1 calc R . . . .
H7B H 0.615469 0.260701 0.408136 0.024 Uiso 1 1 calc R . . . .
C8 C 0.5820(2) 0.1083(4) 0.48621(17) 0.0178(8) Uani 1 1 d . . . . .
C9 C 0.6636(2) 0.0071(4) 0.45317(19) 0.0259(9) Uani 1 1 d . . . . .
H9 H 0.693130 -0.015743 0.429691 0.031 Uiso 1 1 calc R . . . .
C10 C 0.6596(3) -0.0464(4) 0.5015(2) 0.0258(9) Uani 1 1 d . . . . .
H10 H 0.685971 -0.113606 0.518588 0.031 Uiso 1 1 calc R . . . .
C11 C 0.4822(2) 0.3740(4) 0.36498(16) 0.0197(8) Uani 1 1 d . . . . .
H11A H 0.454201 0.377656 0.325382 0.024 Uiso 1 1 calc R . . . .
H11B H 0.533192 0.390222 0.366414 0.024 Uiso 1 1 calc R . . . .
C12 C 0.4553(2) 0.4686(4) 0.39752(17) 0.0207(8) Uani 1 1 d . . . . .
H12A H 0.440358 0.539024 0.373560 0.025 Uiso 1 1 calc R . . . .
H12B H 0.412814 0.438718 0.408703 0.025 Uiso 1 1 calc R . . . .
C13 C 0.5461(2) 0.4253(4) 0.48800(16) 0.0162(7) Uani 1 1 d . . . . .
C14 C 0.5386(2) 0.6153(4) 0.45750(19) 0.0245(9) Uani 1 1 d . . . . .
H14 H 0.522463 0.683347 0.435222 0.029 Uiso 1 1 calc R . . . .
C15 C 0.5930(2) 0.6104(4) 0.50554(19) 0.0232(9) Uani 1 1 d . . . . .
H15 H 0.622415 0.674139 0.523270 0.028 Uiso 1 1 calc R . . . .
C16 C 0.3771(2) 0.3065(4) 0.57043(17) 0.0190(8) Uani 1 1 d . . . . .
C17 C 0.3913(2) 0.2465(4) 0.62146(19) 0.0221(9) Uani 1 1 d . . . . .
C18 C 0.4060(2) 0.3139(4) 0.66997(19) 0.0253(9) Uani 1 1 d . . . . .
H18 H 0.416703 0.274617 0.705033 0.030 Uiso 1 1 calc R . . . .
C19 C 0.4056(2) 0.4366(4) 0.66891(19) 0.0262(9) Uani 1 1 d . . . . .
C20 C 0.3904(2) 0.4925(4) 0.6173(2) 0.0254(9) Uani 1 1 d . . . . .
H20 H 0.389793 0.576612 0.616267 0.031 Uiso 1 1 calc R . . . .
C21 C 0.3759(2) 0.4307(4) 0.56667(18) 0.0207(8) Uani 1 1 d . . . . .
C22 C 0.3916(3) 0.1132(4) 0.6243(2) 0.0286(10) Uani 1 1 d . . . . .
H22A H 0.408902 0.087859 0.663267 0.043 Uiso 1 1 calc GR . . . .
H22B H 0.423487 0.081706 0.602736 0.043 Uiso 1 1 calc GR . . . .
H22C H 0.342725 0.083341 0.608583 0.043 Uiso 1 1 calc GR . . . .
C23 C 0.4211(3) 0.5066(5) 0.7224(2) 0.0359(12) Uani 1 1 d . . . . .
H23A H 0.392348 0.475378 0.746447 0.054 Uiso 1 1 calc GR . . . .
H23B H 0.408796 0.589930 0.713910 0.054 Uiso 1 1 calc GR . . . .
H23C H 0.472334 0.500117 0.741741 0.054 Uiso 1 1 calc GR . . . .
C24 C 0.3612(3) 0.4966(4) 0.5126(2) 0.0263(9) Uani 1 1 d . . . . .
H24A H 0.406849 0.522142 0.505817 0.039 Uiso 1 1 calc GR . . . .
H24B H 0.331455 0.566057 0.514306 0.039 Uiso 1 1 calc GR . . . .
H24C H 0.335833 0.444710 0.482079 0.039 Uiso 1 1 calc GR . . . .
C25 C 0.5883(2) -0.0229(4) 0.56941(16) 0.0167(8) Uani 1 1 d . . . . .
C26 C 0.6350(2) -0.0032(4) 0.62180(18) 0.0214(9) Uani 1 1 d . . . . .
C27 C 0.6156(3) -0.0474(4) 0.66852(18) 0.0237(9) Uani 1 1 d . . . . .
H27 H 0.646410 -0.033723 0.704728 0.028 Uiso 1 1 calc R . . . .
C28 C 0.5520(3) -0.1112(4) 0.66303(19) 0.0269(10) Uani 1 1 d . . . . .
C29 C 0.5078(3) -0.1302(4) 0.6098(2) 0.0246(9) Uani 1 1 d . . . . .
H29 H 0.465078 -0.175079 0.605691 0.030 Uiso 1 1 calc R . . . .
C30 C 0.5240(2) -0.0859(4) 0.56208(18) 0.0201(8) Uani 1 1 d . . . . .
C31 C 0.7049(2) 0.0628(4) 0.62880(19) 0.0269(9) Uani 1 1 d . . . . .
H31A H 0.737535 0.015879 0.612997 0.040 Uiso 1 1 calc GR . . . .
H31B H 0.727032 0.076512 0.668615 0.040 Uiso 1 1 calc GR . . . .
H31C H 0.695478 0.139009 0.609350 0.040 Uiso 1 1 calc GR . . . .
C32 C 0.5324(3) -0.1599(5) 0.7135(2) 0.0373(12) Uani 1 1 d . . . . .
H32A H 0.502937 -0.101933 0.726921 0.056 Uiso 1 1 calc GR . . . .
H32B H 0.576326 -0.175928 0.743010 0.056 Uiso 1 1 calc GR . . . .
H32C H 0.505122 -0.233434 0.703434 0.056 Uiso 1 1 calc GR . . . .
C33 C 0.4731(3) -0.1078(4) 0.50529(19) 0.0270(10) Uani 1 1 d . . . . .
H33A H 0.451993 -0.186908 0.504456 0.040 Uiso 1 1 calc GR . . . .
H33B H 0.499597 -0.102436 0.476626 0.040 Uiso 1 1 calc GR . . . .
H33C H 0.434780 -0.048261 0.497954 0.040 Uiso 1 1 calc GR . . . .
C34 C 0.6506(2) 0.4557(3) 0.57222(16) 0.0157(7) Uani 1 1 d . . . . .
C35 C 0.6421(2) 0.4849(4) 0.62490(18) 0.0206(8) Uani 1 1 d . . . . .
C36 C 0.6956(2) 0.4507(4) 0.67153(18) 0.0230(9) Uani 1 1 d . . . . .
H36 H 0.690514 0.468953 0.707659 0.028 Uiso 1 1 calc R . . . .
C37 C 0.7565(2) 0.3905(4) 0.66671(19) 0.0252(9) Uani 1 1 d . . . . .
C38 C 0.7639(2) 0.3628(4) 0.61394(19) 0.0222(9) Uani 1 1 d . . . . .
H38 H 0.805073 0.320311 0.610532 0.027 Uiso 1 1 calc R . . . .
C39 C 0.7117(2) 0.3963(4) 0.56586(17) 0.0189(8) Uani 1 1 d . . . . .
C40 C 0.5766(3) 0.5503(4) 0.6309(2) 0.0276(10) Uani 1 1 d . . . . .
H40A H 0.573299 0.543962 0.669582 0.041 Uiso 1 1 calc GR . . . .
H40B H 0.533492 0.515688 0.605749 0.041 Uiso 1 1 calc GR . . . .
H40C H 0.580295 0.633817 0.621421 0.041 Uiso 1 1 calc GR . . . .
C41 C 0.8138(3) 0.3550(5) 0.7188(2) 0.0353(12) Uani 1 1 d . . . . .
H41A H 0.842963 0.424325 0.734063 0.053 Uiso 1 1 calc GR . . . .
H41B H 0.844725 0.293894 0.709287 0.053 Uiso 1 1 calc GR . . . .
H41C H 0.790791 0.323875 0.746674 0.053 Uiso 1 1 calc GR . . . .
C42 C 0.7221(2) 0.3646(4) 0.50966(18) 0.0245(9) Uani 1 1 d . . . . .
H42A H 0.773001 0.372771 0.510502 0.037 Uiso 1 1 calc GR . . . .
H42B H 0.693223 0.417659 0.481237 0.037 Uiso 1 1 calc GR . . . .
H42C H 0.706788 0.282589 0.500584 0.037 Uiso 1 1 calc GR . . . .
C43 C 0.5609(2) 0.2428(4) 0.63207(18) 0.0187(8) Uani 1 1 d . . . . .
C44 C 0.5823(3) 0.2391(4) 0.69289(18) 0.0242(9) Uani 1 1 d . . . . .
H44A H 0.569176 0.313854 0.707706 0.036 Uiso 1 1 calc GR . . . .
H44B H 0.634387 0.227454 0.705991 0.036 Uiso 1 1 calc GR . . . .
H44C H 0.557547 0.173494 0.705874 0.036 Uiso 1 1 calc GR . . . .
B1 B 0.6529(3) 0.4674(5) 0.3196(2) 0.0235(11) Uani 0.908(5) 1 d D . P . .
F11 F 0.6046(2) 0.5416(3) 0.28458(15) 0.0443(10) Uani 0.908(5) 1 d D . P . .
F12 F 0.72280(18) 0.4916(4) 0.31508(14) 0.0421(10) Uani 0.908(5) 1 d D . P . .
F13 F 0.65122(19) 0.4839(4) 0.37457(12) 0.0401(10) Uani 0.908(5) 1 d D . P . .
F14 F 0.6348(2) 0.3526(3) 0.30398(16) 0.0428(9) Uani 0.908(5) 1 d D . P . .
B2 B 0.2478(3) 0.4548(5) 0.3199(2) 0.0249(11) Uani 0.956(5) 1 d . . P . .
F21 F 0.18589(18) 0.5234(3) 0.31373(14) 0.0430(9) Uani 0.956(5) 1 d . . P . .
F22 F 0.3007(2) 0.5190(4) 0.30438(16) 0.0517(10) Uani 0.956(5) 1 d . . P . .
F23 F 0.27246(17) 0.4234(3) 0.37579(12) 0.0387(8) Uani 0.956(5) 1 d . . P . .
F24 F 0.2314(2) 0.3551(4) 0.28733(17) 0.0541(11) Uani 0.956(5) 1 d . . P . .
N100 N 0.7159(2) 0.7473(3) 0.60801(19) 0.0262(9) Uani 1 1 d . . . . .
C101 C 0.7313(3) 0.7436(4) 0.6554(2) 0.0255(9) Uani 1 1 d . . . . .
C102 C 0.7519(3) 0.7385(5) 0.7167(2) 0.0350(12) Uani 1 1 d . . . . .
H10A H 0.710331 0.713718 0.729826 0.052 Uiso 1 1 calc GR . . . .
H10B H 0.767845 0.816950 0.731858 0.052 Uiso 1 1 calc GR . . . .
H10C H 0.791067 0.681454 0.729407 0.052 Uiso 1 1 calc GR . . . .
N200 N 0.9743(6) 0.4211(7) 0.2752(3) 0.066(2) Uani 0.864(5) 1 d . . P A 2
C201 C 1.0193(8) 0.3685(11) 0.3034(5) 0.054(3) Uani 0.864(5) 1 d . . P A 2
C202 C 1.0768(5) 0.2979(8) 0.3387(3) 0.057(2) Uani 0.864(5) 1 d . . P A 2
H20A H 1.119486 0.301906 0.324232 0.085 Uiso 0.864(5) 1 calc GR . P A 2
H20B H 1.061061 0.215381 0.338625 0.085 Uiso 0.864(5) 1 calc GR . P A 2
H20C H 1.088663 0.328773 0.376916 0.085 Uiso 0.864(5) 1 calc GR . P A 2
N300 N 0.9134(3) 0.2834(5) 0.3753(3) 0.0456(14) Uani 0.864(5) 1 d . . P A 2
C301 C 0.8547(4) 0.2677(5) 0.3782(3) 0.0330(13) Uani 0.864(5) 1 d . . P A 2
C302 C 0.7847(4) 0.2446(6) 0.3832(3) 0.0405(16) Uani 0.864(5) 1 d . . P A 2
H30A H 0.787573 0.197477 0.416854 0.061 Uiso 0.864(5) 1 calc GR . P A 2
H30B H 0.757612 0.200777 0.350301 0.061 Uiso 0.864(5) 1 calc GR . P A 2
H30C H 0.760292 0.319672 0.385858 0.061 Uiso 0.864(5) 1 calc GR . P A 2
B3 B 0.9587(17) 0.338(3) 0.3190(13) 0.047(12) Uani 0.136(5) 1 d D U P A 1
F31 F 0.9451(15) 0.220(2) 0.3149(9) 0.052(7) Uani 0.136(5) 1 d D U P A 1
F32 F 0.9926(16) 0.372(3) 0.3739(10) 0.062(8) Uani 0.136(5) 1 d D U P A 1
F33 F 0.8945(14) 0.405(3) 0.3018(12) 0.062(8) Uani 0.136(5) 1 d D U P A 1
F34 F 1.004(2) 0.369(5) 0.2870(18) 0.058(16) Uani 0.136(5) 1 d D U P A 1

loop_
_atom_site_aniso_label
_atom_site_aniso_U_11
_atom_site_aniso_U_22
_atom_site_aniso_U_33
_atom_site_aniso_U_23
_atom_site_aniso_U_13
_atom_site_aniso_U_12
Fe1 0.0137(2) 0.0182(2) 0.0119(2) -0.0007(2) 0.00327(17) 0.0000(2)
N1 0.0191(18) 0.0233(19) 0.0091(18) -0.0016(13) 0.0028(15) 0.0003(14)
N2 0.0156(16) 0.0237(17) 0.0160(16) -0.0019(13) 0.0028(13) -0.0021(13)
N3 0.0160(16) 0.0247(18) 0.0187(17) -0.0080(14) 0.0051(14) -0.0021(14)
N4 0.0198(17) 0.0240(17) 0.0134(16) -0.0008(13) 0.0065(13) 0.0017(14)
N5 0.0204(17) 0.0226(17) 0.0157(16) 0.0015(13) 0.0090(14) 0.0038(14)
N6 0.0169(16) 0.0212(17) 0.0154(16) 0.0017(13) -0.0013(13) 0.0005(13)
N7 0.0155(15) 0.0211(16) 0.0122(15) 0.0014(13) 0.0003(13) -0.0006(13)
N8 0.0200(18) 0.0186(17) 0.0183(19) -0.0010(13) 0.0070(15) -0.0018(13)
C1 0.021(2) 0.029(2) 0.0088(17) -0.0020(15) -0.0013(15) 0.0005(17)
C2 0.025(2) 0.024(2) 0.0162(19) -0.0071(16) 0.0049(16) -0.0041(17)
C3 0.0162(18) 0.0187(18) 0.0150(19) -0.0016(15) 0.0015(15) 0.0008(15)
C4 0.019(2) 0.032(2) 0.026(2) -0.0074(19) 0.0040(18) -0.0080(18)
C5 0.0146(19) 0.034(2) 0.025(2) -0.0058(18) 0.0071(17) -0.0052(17)
C6 0.023(2) 0.029(2) 0.0113(18) -0.0018(16) 0.0053(16) 0.0023(17)
C7 0.0184(19) 0.030(2) 0.0127(18) 0.0031(16) 0.0078(15) 0.0012(17)
C8 0.0194(19) 0.0192(18) 0.0153(18) -0.0009(15) 0.0054(15) -0.0037(15)
C9 0.028(2) 0.031(2) 0.024(2) -0.0006(18) 0.0153(19) 0.0032(19)
C10 0.027(2) 0.024(2) 0.028(2) 0.0021(18) 0.0114(19) 0.0073(18)
C11 0.024(2) 0.026(2) 0.0084(17) 0.0029(15) 0.0027(15) 0.0008(17)
C12 0.022(2) 0.0211(19) 0.0153(19) 0.0034(16) -0.0010(16) 0.0024(16)
C13 0.0153(18) 0.0237(19) 0.0095(16) 0.0000(15) 0.0030(14) 0.0012(15)
C14 0.025(2) 0.023(2) 0.022(2) 0.0048(17) -0.0019(18) 0.0003(17)
C15 0.022(2) 0.021(2) 0.023(2) 0.0005(17) 0.0003(17) -0.0043(17)
C16 0.0131(18) 0.027(2) 0.0172(19) -0.0093(16) 0.0044(15) -0.0027(16)
C17 0.0153(19) 0.030(2) 0.023(2) -0.0018(18) 0.0069(16) 0.0004(17)
C18 0.021(2) 0.040(3) 0.017(2) -0.0016(18) 0.0076(17) 0.0002(19)
C19 0.019(2) 0.039(3) 0.022(2) -0.0106(19) 0.0078(17) -0.0039(19)
C20 0.020(2) 0.027(2) 0.030(2) -0.0099(19) 0.0086(18) -0.0022(18)
C21 0.0123(18) 0.028(2) 0.021(2) -0.0036(17) 0.0045(16) 0.0001(16)
C22 0.030(2) 0.030(2) 0.026(2) 0.0013(19) 0.0075(19) 0.0009(19)
C23 0.035(3) 0.049(3) 0.025(2) -0.015(2) 0.010(2) -0.005(2)
C24 0.025(2) 0.030(2) 0.025(2) -0.0008(19) 0.0076(18) 0.0038(19)
C25 0.0188(19) 0.0193(18) 0.0143(18) 0.0040(15) 0.0084(15) 0.0039(15)
C26 0.023(2) 0.0203(19) 0.021(2) 0.0015(16) 0.0052(17) 0.0023(17)
C27 0.027(2) 0.027(2) 0.017(2) 0.0005(17) 0.0051(17) 0.0067(18)
C28 0.032(2) 0.028(2) 0.024(2) 0.0075(18) 0.0147(19) 0.0091(19)
C29 0.026(2) 0.021(2) 0.028(2) 0.0037(17) 0.0100(19) 0.0005(17)
C30 0.022(2) 0.0183(18) 0.020(2) -0.0010(16) 0.0056(17) 0.0022(16)
C31 0.025(2) 0.031(2) 0.023(2) 0.0018(19) 0.0037(18) 0.0025(19)
C32 0.043(3) 0.045(3) 0.029(3) 0.012(2) 0.019(2) 0.003(2)
C33 0.027(2) 0.027(2) 0.023(2) -0.0021(18) 0.0004(18) -0.0048(19)
C34 0.0164(18) 0.0159(18) 0.0122(17) -0.0007(14) -0.0008(14) -0.0050(15)
C35 0.021(2) 0.0203(19) 0.019(2) -0.0027(16) 0.0031(16) -0.0056(16)
C36 0.028(2) 0.025(2) 0.0145(19) 0.0015(16) 0.0020(17) -0.0062(17)
C37 0.023(2) 0.028(2) 0.020(2) 0.0044(17) -0.0015(17) -0.0084(18)
C38 0.019(2) 0.022(2) 0.023(2) 0.0001(17) 0.0012(16) -0.0005(17)
C39 0.020(2) 0.0205(19) 0.0149(19) 0.0006(15) 0.0029(16) -0.0049(16)
C40 0.028(2) 0.029(2) 0.027(2) -0.0048(19) 0.0102(19) 0.0008(19)
C41 0.029(2) 0.046(3) 0.023(2) 0.010(2) -0.008(2) 0.000(2)
C42 0.023(2) 0.032(2) 0.018(2) -0.0034(18) 0.0048(17) -0.0017(18)
C43 0.0187(19) 0.023(2) 0.015(2) 0.0007(15) 0.0046(16) -0.0013(16)
C44 0.030(2) 0.030(2) 0.0115(19) -0.0013(16) 0.0030(17) -0.0031(18)
B1 0.024(3) 0.031(3) 0.013(2) -0.001(2) 0.002(2) -0.009(2)
F11 0.041(2) 0.045(2) 0.038(2) 0.0130(16) -0.0044(16) 0.0041(16)
F12 0.0257(16) 0.069(3) 0.0314(18) 0.0019(16) 0.0079(14) -0.0199(16)
F13 0.0432(19) 0.061(2) 0.0158(15) -0.0081(14) 0.0075(14) -0.0269(17)
F14 0.049(2) 0.0327(18) 0.043(2) -0.0067(15) 0.0044(17) -0.0136(15)
B2 0.021(2) 0.034(3) 0.019(2) -0.004(2) 0.0026(19) 0.007(2)
F21 0.0334(17) 0.058(2) 0.0345(17) -0.0025(15) 0.0040(13) 0.0235(16)
F22 0.049(2) 0.070(3) 0.043(2) 0.0121(18) 0.0245(17) -0.0014(19)
F23 0.0352(17) 0.060(2) 0.0214(15) 0.0055(14) 0.0089(13) 0.0148(16)
F24 0.049(2) 0.054(2) 0.050(2) -0.0316(18) -0.0052(17) 0.0078(17)
N100 0.021(2) 0.027(2) 0.030(2) -0.0003(16) 0.0076(17) 0.0021(15)
C101 0.027(2) 0.024(2) 0.028(3) -0.0034(18) 0.0113(19) -0.0004(18)
C102 0.046(3) 0.036(3) 0.022(3) -0.003(2) 0.008(2) -0.004(2)
N200 0.114(7) 0.045(4) 0.049(4) 0.004(3) 0.037(5) -0.001(4)
C201 0.097(9) 0.040(5) 0.035(5) -0.015(4) 0.036(6) -0.023(6)
C202 0.076(6) 0.057(4) 0.042(4) -0.009(4) 0.025(4) -0.022(4)
N300 0.038(3) 0.041(3) 0.054(4) 0.009(3) 0.005(3) 0.003(2)
C301 0.036(3) 0.025(3) 0.032(3) 0.000(2) -0.001(3) 0.004(2)
C302 0.040(4) 0.054(4) 0.028(3) 0.000(3) 0.008(3) 0.004(3)
B3 0.047(13) 0.050(13) 0.045(13) 0.001(7) 0.012(7) 0.001(7)
F31 0.064(12) 0.076(13) 0.015(9) 0.006(9) 0.006(8) -0.008(10)
F32 0.061(13) 0.069(13) 0.046(12) 0.000(10) -0.001(10) 0.015(10)
F33 0.060(13) 0.067(13) 0.052(12) 0.006(10) 0.002(10) 0.021(10)
F34 0.064(18) 0.057(19) 0.06(2) 0.009(13) 0.021(13) -0.002(12)

loop_
_atom_type_symbol
_atom_type_description
_atom_type_scat_dispersion_real
_atom_type_scat_dispersion_imag
_atom_type_scat_source
C C 0.0033 0.0016 'International Tables Vol C Tables 4.2.6.8 and 6.1.1.4'
H H 0.0000 0.0000 'International Tables Vol C Tables 4.2.6.8 and 6.1.1.4'
B B 0.0013 0.0007 'International Tables Vol C Tables 4.2.6.8 and 6.1.1.4'
N N 0.0061 0.0033 'International Tables Vol C Tables 4.2.6.8 and 6.1.1.4'
F F 0.0171 0.0103 'International Tables Vol C Tables 4.2.6.8 and 6.1.1.4'
Fe Fe 0.3463 0.8444 'International Tables Vol C Tables 4.2.6.8 and 6.1.1.4'

loop_
_geom_angle_atom_site_label_1
_geom_angle_atom_site_label_2
_geom_angle_atom_site_label_3
_geom_angle
C3 Fe1 N8 95.03(15)
C8 Fe1 N8 93.71(15)
C8 Fe1 C3 119.93(16)
C13 Fe1 N8 93.89(14)
C13 Fe1 C3 119.14(15)
C13 Fe1 C8 119.33(15)
C1 N1 C6 106.7(3)
C11 N1 C1 106.8(3)
C11 N1 C6 107.6(3)
C3 N2 C2 124.7(3)
C3 N2 C4 111.7(3)
C4 N2 C2 123.4(4)
C3 N3 C5 111.3(3)
C3 N3 C16 127.3(3)
C5 N3 C16 121.3(3)
C8 N4 C7 124.3(3)
C8 N4 C9 112.3(4)
C9 N4 C7 123.3(3)
C8 N5 C10 112.4(3)
C8 N5 C25 126.7(3)
C10 N5 C25 120.7(3)
C13 N6 C12 124.3(3)
C13 N6 C14 112.4(3)
C14 N6 C12 123.1(3)
C13 N7 C15 112.1(3)
C13 N7 C34 126.6(3)
C15 N7 C34 121.2(3)
C43 N8 Fe1 178.4(4)
N1 C1 H1A 108.9
N1 C1 H1B 108.9
N1 C1 C2 113.2(3)
H1A C1 H1B 107.7
C2 C1 H1A 108.9
C2 C1 H1B 108.9
N2 C2 C1 111.5(3)
N2 C2 H2A 109.3
N2 C2 H2B 109.3
C1 C2 H2A 109.3
C1 C2 H2B 109.3
H2A C2 H2B 108.0
N2 C3 Fe1 124.2(3)
N2 C3 N3 103.8(3)
N3 C3 Fe1 131.8(3)
N2 C4 H4 126.8
C5 C4 N2 106.4(4)
C5 C4 H4 126.8
N3 C5 H5 126.6
C4 C5 N3 106.8(4)
C4 C5 H5 126.6
N1 C6 H6A 109.0
N1 C6 H6B 109.0
N1 C6 C7 113.0(3)
H6A C6 H6B 107.8
C7 C6 H6A 109.0
C7 C6 H6B 109.0
N4 C7 C6 111.2(3)
N4 C7 H7A 109.4
N4 C7 H7B 109.4
C6 C7 H7A 109.4
C6 C7 H7B 109.4
H7A C7 H7B 108.0
N4 C8 Fe1 123.8(3)
N4 C8 N5 102.9(3)
N5 C8 Fe1 132.9(3)
N4 C9 H9 126.9
C10 C9 N4 106.1(4)
C10 C9 H9 126.9
N5 C10 H10 126.9
C9 C10 N5 106.2(4)
C9 C10 H10 126.9
N1 C11 H11A 109.0
N1 C11 H11B 109.0
N1 C11 C12 112.8(3)
H11A C11 H11B 107.8
C12 C11 H11A 109.0
C12 C11 H11B 109.0
N6 C12 C11 110.6(3)
N6 C12 H12A 109.5
N6 C12 H12B 109.5
C11 C12 H12A 109.5
C11 C12 H12B 109.5
H12A C12 H12B 108.1
N6 C13 Fe1 123.5(3)
N6 C13 N7 103.1(3)
N7 C13 Fe1 133.0(3)
N6 C14 H14 126.9
C15 C14 N6 106.3(4)
C15 C14 H14 126.9
N7 C15 H15 127.0
C14 C15 N7 106.1(4)
C14 C15 H15 127.0
C17 C16 N3 118.3(4)
C17 C16 C21 122.6(4)
C21 C16 N3 118.9(4)
C16 C17 C22 121.5(4)
C18 C17 C16 117.8(4)
C18 C17 C22 120.7(4)
C17 C18 H18 118.9
C19 C18 C17 122.2(4)
C19 C18 H18 118.9
C18 C19 C20 118.1(4)
C18 C19 C23 120.6(5)
C20 C19 C23 121.2(5)
C19 C20 H20 118.5
C19 C20 C21 123.0(4)
C21 C20 H20 118.5
C16 C21 C24 123.5(4)
C20 C21 C16 116.3(4)
C20 C21 C24 120.2(4)
C17 C22 H22A 109.5
C17 C22 H22B 109.5
C17 C22 H22C 109.5
H22A C22 H22B 109.5
H22A C22 H22C 109.5
H22B C22 H22C 109.5
C19 C23 H23A 109.5
C19 C23 H23B 109.5
C19 C23 H23C 109.5
H23A C23 H23B 109.5
H23A C23 H23C 109.5
H23B C23 H23C 109.5
C21 C24 H24A 109.5
C21 C24 H24B 109.5
C21 C24 H24C 109.5
H24A C24 H24B 109.5
H24A C24 H24C 109.5
H24B C24 H24C 109.5
C26 C25 N5 118.4(4)
C26 C25 C30 122.5(4)
C30 C25 N5 118.9(4)
C25 C26 C27 118.0(4)
C25 C26 C31 121.7(4)
C27 C26 C31 120.3(4)
C26 C27 H27 119.3
C28 C27 C26 121.4(4)
C28 C27 H27 119.3
C27 C28 C32 120.9(4)
C29 C28 C27 118.4(4)
C29 C28 C32 120.7(5)
C28 C29 H29 118.8
C28 C29 C30 122.4(4)
C30 C29 H29 118.8
C25 C30 C33 122.7(4)
C29 C30 C25 117.4(4)
C29 C30 C33 119.9(4)
C26 C31 H31A 109.5
C26 C31 H31B 109.5
C26 C31 H31C 109.5
H31A C31 H31B 109.5
H31A C31 H31C 109.5
H31B C31 H31C 109.5
C28 C32 H32A 109.5
C28 C32 H32B 109.5
C28 C32 H32C 109.5
H32A C32 H32B 109.5
H32A C32 H32C 109.5
H32B C32 H32C 109.5
C30 C33 H33A 109.5
C30 C33 H33B 109.5
C30 C33 H33C 109.5
H33A C33 H33B 109.5
H33A C33 H33C 109.5
H33B C33 H33C 109.5
C35 C34 N7 118.6(4)
C35 C34 C39 121.8(4)
C39 C34 N7 119.5(3)
C34 C35 C40 121.1(4)
C36 C35 C34 118.0(4)
C36 C35 C40 120.9(4)
C35 C36 H36 119.2
C35 C36 C37 121.7(4)
C37 C36 H36 119.2
C36 C37 C38 119.3(4)
C36 C37 C41 119.9(4)
C38 C37 C41 120.8(4)
C37 C38 H38 119.5
C37 C38 C39 121.1(4)
C39 C38 H38 119.5
C34 C39 C42 122.6(4)
C38 C39 C34 118.2(4)
C38 C39 C42 119.2(4)
C35 C40 H40A 109.5
C35 C40 H40B 109.5
C35 C40 H40C 109.5
H40A C40 H40B 109.5
H40A C40 H40C 109.5
H40B C40 H40C 109.5
C37 C41 H41A 109.5
C37 C41 H41B 109.5
C37 C41 H41C 109.5
H41A C41 H41B 109.5
H41A C41 H41C 109.5
H41B C41 H41C 109.5
C39 C42 H42A 109.5
C39 C42 H42B 109.5
C39 C42 H42C 109.5
H42A C42 H42B 109.5
H42A C42 H42C 109.5
H42B C42 H42C 109.5
N8 C43 C44 179.3(5)
C43 C44 H44A 109.5
C43 C44 H44B 109.5
C43 C44 H44C 109.5
H44A C44 H44B 109.5
H44A C44 H44C 109.5
H44B C44 H44C 109.5
F11 B1 F12 109.5(4)
F11 B1 F13 110.6(5)
F13 B1 F12 108.8(4)
F14 B1 F11 108.5(4)
F14 B1 F12 109.8(5)
F14 B1 F13 109.5(4)
F22 B2 F21 110.4(5)
F22 B2 F23 109.1(4)
F23 B2 F21 108.0(4)
F24 B2 F21 109.4(4)
F24 B2 F22 109.8(4)
F24 B2 F23 110.1(5)
N100 C101 C102 179.6(6)
C101 C102 H10A 109.5
C101 C102 H10B 109.5
C101 C102 H10C 109.5
H10A C102 H10B 109.5
H10A C102 H10C 109.5
H10B C102 H10C 109.5
N200 C201 C202 178.3(12)
C201 C202 H20A 109.5
C201 C202 H20B 109.5
C201 C202 H20C 109.5
H20A C202 H20B 109.5
H20A C202 H20C 109.5
H20B C202 H20C 109.5
N300 C301 C302 177.7(7)
C301 C302 H30A 109.5
C301 C302 H30B 109.5
C301 C302 H30C 109.5
H30A C302 H30B 109.5
H30A C302 H30C 109.5
H30B C302 H30C 109.5
F31 B3 F32 112(3)
F31 B3 F33 111(3)
F31 B3 F34 110(3)
F32 B3 F33 107(2)
F34 B3 F32 107(3)
F34 B3 F33 109(3)

loop_
_geom_bond_atom_site_label_1
_geom_bond_atom_site_label_2
_geom_bond_distance
Fe1 N8 2.194(4)
Fe1 C3 2.122(4)
Fe1 C8 2.116(4)
Fe1 C13 2.112(4)
N1 C1 1.494(6)
N1 C6 1.496(6)
N1 C11 1.482(5)
N2 C2 1.457(5)
N2 C3 1.354(5)
N2 C4 1.391(6)
N3 C3 1.357(5)
N3 C5 1.393(5)
N3 C16 1.440(5)
N4 C7 1.472(5)
N4 C8 1.355(5)
N4 C9 1.372(6)
N5 C8 1.361(5)
N5 C10 1.365(6)
N5 C25 1.457(5)
N6 C12 1.477(5)
N6 C13 1.355(5)
N6 C14 1.374(6)
N7 C13 1.366(5)
N7 C15 1.375(6)
N7 C34 1.450(5)
N8 C43 1.136(6)
C1 H1A 0.9900
C1 H1B 0.9900
C1 C2 1.513(6)
C2 H2A 0.9900
C2 H2B 0.9900
C4 H4 0.9500
C4 C5 1.338(6)
C5 H5 0.9500
C6 H6A 0.9900
C6 H6B 0.9900
C6 C7 1.531(6)
C7 H7A 0.9900
C7 H7B 0.9900
C9 H9 0.9500
C9 C10 1.362(6)
C10 H10 0.9500
C11 H11A 0.9900
C11 H11B 0.9900
C11 C12 1.511(6)
C12 H12A 0.9900
C12 H12B 0.9900
C14 H14 0.9500
C14 C15 1.365(6)
C15 H15 0.9500
C16 C17 1.398(6)
C16 C21 1.406(6)
C17 C18 1.389(6)
C17 C22 1.508(6)
C18 H18 0.9500
C18 C19 1.386(7)
C19 C20 1.389(7)
C19 C23 1.507(6)
C20 H20 0.9500
C20 C21 1.400(6)
C21 C24 1.496(6)
C22 H22A 0.9800
C22 H22B 0.9800
C22 H22C 0.9800
C23 H23A 0.9800
C23 H23B 0.9800
C23 H23C 0.9800
C24 H24A 0.9800
C24 H24B 0.9800
C24 H24C 0.9800
C25 C26 1.391(6)
C25 C30 1.399(6)
C26 C27 1.400(6)
C26 C31 1.509(6)
C27 H27 0.9500
C27 C28 1.398(7)
C28 C29 1.388(7)
C28 C32 1.504(6)
C29 H29 0.9500
C29 C30 1.393(6)
C30 C33 1.511(6)
C31 H31A 0.9800
C31 H31B 0.9800
C31 H31C 0.9800
C32 H32A 0.9800
C32 H32B 0.9800
C32 H32C 0.9800
C33 H33A 0.9800
C33 H33B 0.9800
C33 H33C 0.9800
C34 C35 1.399(6)
C34 C39 1.400(6)
C35 C36 1.388(6)
C35 C40 1.503(6)
C36 H36 0.9500
C36 C37 1.388(7)
C37 C38 1.389(7)
C37 C41 1.516(6)
C38 H38 0.9500
C38 C39 1.395(6)
C39 C42 1.503(6)
C40 H40A 0.9800
C40 H40B 0.9800
C40 H40C 0.9800
C41 H41A 0.9800
C41 H41B 0.9800
C41 H41C 0.9800
C42 H42A 0.9800
C42 H42B 0.9800
C42 H42C 0.9800
C43 C44 1.457(6)
C44 H44A 0.9800
C44 H44B 0.9800
C44 H44C 0.9800
B1 F11 1.378(7)
B1 F12 1.407(6)
B1 F13 1.386(6)
B1 F14 1.372(7)
B2 F21 1.398(6)
B2 F22 1.385(7)
B2 F23 1.389(6)
B2 F24 1.373(7)
N100 C101 1.135(7)
C101 C102 1.470(7)
C102 H10A 0.9800
C102 H10B 0.9800
C102 H10C 0.9800
N200 C201 1.130(19)
C201 C202 1.457(19)
C202 H20A 0.9800
C202 H20B 0.9800
C202 H20C 0.9800
N300 C301 1.167(9)
C301 C302 1.410(10)
C302 H30A 0.9800
C302 H30B 0.9800
C302 H30C 0.9800
B3 F31 1.36(3)
B3 F32 1.40(3)
B3 F33 1.42(3)
B3 F34 1.37(3)

loop_
_geom_torsion_atom_site_label_1
_geom_torsion_atom_site_label_2
_geom_torsion_atom_site_label_3
_geom_torsion_atom_site_label_4
_geom_torsion
N1 C1 C2 N2 81.4(4)
N1 C6 C7 N4 82.9(4)
N1 C11 C12 N6 83.6(4)
N2 C4 C5 N3 0.1(5)
N3 C16 C17 C18 -177.6(4)
N3 C16 C17 C22 3.1(6)
N3 C16 C21 C20 176.9(4)
N3 C16 C21 C24 -4.0(6)
N4 C9 C10 N5 0.5(5)
N5 C25 C26 C27 -176.2(4)
N5 C25 C26 C31 3.4(6)
N5 C25 C30 C29 174.8(4)
N5 C25 C30 C33 -4.5(6)
N6 C14 C15 N7 -0.5(5)
N7 C34 C35 C36 -177.8(4)
N7 C34 C35 C40 2.8(6)
N7 C34 C39 C38 178.3(4)
N7 C34 C39 C42 -3.5(6)
C1 N1 C6 C7 -163.4(3)
C1 N1 C11 C12 82.2(4)
C2 N2 C3 Fe1 -8.3(6)
C2 N2 C3 N3 176.0(4)
C2 N2 C4 C5 -176.0(4)
C3 N2 C2 C1 -57.5(5)
C3 N2 C4 C5 -0.3(5)
C3 N3 C5 C4 0.2(5)
C3 N3 C16 C17 -104.8(5)
C3 N3 C16 C21 78.7(5)
C4 N2 C2 C1 117.6(5)
C4 N2 C3 Fe1 176.1(3)
C4 N2 C3 N3 0.4(5)
C5 N3 C3 Fe1 -175.6(3)
C5 N3 C3 N2 -0.3(5)
C5 N3 C16 C17 78.0(5)
C5 N3 C16 C21 -98.5(5)
C6 N1 C1 C2 83.6(4)
C6 N1 C11 C12 -163.6(3)
C7 N4 C8 Fe1 -9.1(6)
C7 N4 C8 N5 176.9(4)
C7 N4 C9 C10 -177.2(4)
C8 N4 C7 C6 -57.0(5)
C8 N4 C9 C10 -0.6(5)
C8 N5 C10 C9 -0.3(5)
C8 N5 C25 C26 -108.8(5)
C8 N5 C25 C30 75.7(5)
C9 N4 C7 C6 119.2(4)
C9 N4 C8 Fe1 174.4(3)
C9 N4 C8 N5 0.4(5)
C10 N5 C8 Fe1 -173.2(3)
C10 N5 C8 N4 0.0(5)
C10 N5 C25 C26 76.2(5)
C10 N5 C25 C30 -99.3(5)
C11 N1 C1 C2 -161.6(3)
C11 N1 C6 C7 82.4(4)
C12 N6 C13 Fe1 -10.8(6)
C12 N6 C13 N7 175.9(4)
C12 N6 C14 C15 -176.0(4)
C13 N6 C12 C11 -56.5(5)
C13 N6 C14 C15 1.0(5)
C13 N7 C15 C14 -0.1(5)
C13 N7 C34 C35 -107.1(5)
C13 N7 C34 C39 76.6(5)
C14 N6 C12 C11 120.2(4)
C14 N6 C13 Fe1 172.2(3)
C14 N6 C13 N7 -1.1(5)
C15 N7 C13 Fe1 -171.6(3)
C15 N7 C13 N6 0.7(5)
C15 N7 C34 C35 75.7(5)
C15 N7 C34 C39 -100.6(5)
C16 N3 C3 Fe1 7.0(7)
C16 N3 C3 N2 -177.7(4)
C16 N3 C5 C4 177.7(4)
C16 C17 C18 C19 1.2(7)
C17 C16 C21 C20 0.5(6)
C17 C16 C21 C24 179.6(4)
C17 C18 C19 C20 -0.5(7)
C17 C18 C19 C23 179.4(4)
C18 C19 C20 C21 -0.3(7)
C19 C20 C21 C16 0.3(6)
C19 C20 C21 C24 -178.9(4)
C21 C16 C17 C18 -1.2(6)
C21 C16 C17 C22 179.5(4)
C22 C17 C18 C19 -179.5(4)
C23 C19 C20 C21 179.8(4)
C25 N5 C8 Fe1 11.4(6)
C25 N5 C8 N4 -175.4(4)
C25 N5 C10 C9 175.3(4)
C25 C26 C27 C28 1.1(6)
C26 C25 C30 C29 -0.5(6)
C26 C25 C30 C33 -179.8(4)
C26 C27 C28 C29 0.0(7)
C26 C27 C28 C32 179.0(4)
C27 C28 C29 C30 -1.5(7)
C28 C29 C30 C25 1.7(6)
C28 C29 C30 C33 -179.0(4)
C30 C25 C26 C27 -0.8(6)
C30 C25 C26 C31 178.8(4)
C31 C26 C27 C28 -178.5(4)
C32 C28 C29 C30 179.6(4)
C34 N7 C13 Fe1 11.0(6)
C34 N7 C13 N6 -176.7(4)
C34 N7 C15 C14 177.4(4)
C34 C35 C36 C37 0.7(6)
C35 C34 C39 C38 2.0(6)
C35 C34 C39 C42 -179.8(4)
C35 C36 C37 C38 -0.5(7)
C35 C36 C37 C41 179.9(4)
C36 C37 C38 C39 1.1(7)
C37 C38 C39 C34 -1.9(6)
C37 C38 C39 C42 179.9(4)
C39 C34 C35 C36 -1.5(6)
C39 C34 C35 C40 179.1(4)
C40 C35 C36 C37 -179.8(4)
C41 C37 C38 C39 -179.3(4)

loop_
_twin_individual_id
_twin_individual_mass_fraction_refined
1 0.947(19)
2 0.053(19)
